data_2224681
loop_
_publ_author_name
'Felsmann, Marika'
'Schindler, Diana'
'Weber, Edwin'

_publ_section_title
;
 2-Phenyl-4,5-di-2-pyridyl-1<i>H</i>-imidazole
;
_journal_coeditor_code IM2166
_journal_issue 1
_journal_name_full 'Acta Crystallographica Section E'
_journal_page_first o149
_journal_paper_doi 10.1107/S1600536809053215
_journal_volume 66
_journal_year 2010
_chemical_formula_iupac 'C19 H14 N4'
_chemical_formula_moiety 'C19 H14 N4'
_chemical_formula_sum 'C19 H14 N4'
_chemical_formula_weight 298.34
_chemical_melting_point 462
_chemical_name_systematic
;
2-Phenyl-4,5-di-2-pyridyl-1<i>H</i>-imidazole
;
_space_group_IT_number 14
_symmetry_cell_setting monoclinic
_symmetry_space_group_name_Hall '-P 2yn'
_symmetry_space_group_name_H-M 'P 1 21/n 1'
_atom_sites_solution_hydrogens geom
_atom_sites_solution_primary direct
_atom_sites_solution_secondary difmap
_audit_creation_method SHELXL-97
_cell_angle_alpha 90.00
_cell_angle_beta 106.835(2)
_cell_angle_gamma 90.00
_cell_formula_units_Z 4
_cell_length_a 8.7394(3)
_cell_length_b 15.3333(5)
_cell_length_c 11.2980(4)
_cell_measurement_reflns_used 4480
_cell_measurement_temperature 153(2)
_cell_measurement_theta_max 28.91
_cell_measurement_theta_min 2.30
_cell_volume 1449.09(9)
_computing_cell_refinement 'SAINT (Bruker, 2004)'
_computing_data_collection 'APEX2 (Bruker, 2004)'
_computing_data_reduction 'SAINT (Bruker, 2004)'
_computing_molecular_graphics 'ORTEP-3 (Farrugia, 1997)'
_computing_publication_material 'SHELXTL (Sheldrick, 2008)'
_computing_structure_refinement 'SHELXL97 (Sheldrick, 2008)'
_computing_structure_solution 'SHELXS97 (Sheldrick, 2008)'
_diffrn_ambient_temperature 153(2)
_diffrn_measured_fraction_theta_full 1.000
_diffrn_measured_fraction_theta_max 1.000
_diffrn_measurement_device_type 'Bruker SMART CCD area-detector'
_diffrn_measurement_method 'phi and omega scans'
_diffrn_radiation_monochromator graphite
_diffrn_radiation_source 'fine-focus sealed tube'
_diffrn_radiation_type MoK\a
_diffrn_radiation_wavelength 0.71073
_diffrn_reflns_av_R_equivalents 0.0286
_diffrn_reflns_av_sigmaI/netI 0.0221
_diffrn_reflns_limit_h_max 10
_diffrn_reflns_limit_h_min -10
_diffrn_reflns_limit_k_max 18
_diffrn_reflns_limit_k_min -17
_diffrn_reflns_limit_l_max 13
_diffrn_reflns_limit_l_min -12
_diffrn_reflns_number 14338
_diffrn_reflns_theta_full 24.99
_diffrn_reflns_theta_max 24.99
_diffrn_reflns_theta_min 2.30
_exptl_absorpt_coefficient_mu 0.084
_exptl_absorpt_correction_T_max 0.9933
_exptl_absorpt_correction_T_min 0.9735
_exptl_absorpt_correction_type multi-scan
_exptl_absorpt_process_details '(SADABS; Sheldrick, 2004)'
_exptl_crystal_colour colourless
_exptl_crystal_density_diffrn 1.368
_exptl_crystal_density_method 'not measured'
_exptl_crystal_description plate
_exptl_crystal_F_000 624
_exptl_crystal_size_max 0.32
_exptl_crystal_size_mid 0.20
_exptl_crystal_size_min 0.08
_refine_diff_density_max 0.185
_refine_diff_density_min -0.185
_refine_ls_extinction_method none
_refine_ls_goodness_of_fit_ref 1.040
_refine_ls_hydrogen_treatment mixed
_refine_ls_matrix_type full
_refine_ls_number_parameters 212
_refine_ls_number_reflns 2562
_refine_ls_number_restraints 0
_refine_ls_restrained_S_all 1.040
_refine_ls_R_factor_all 0.0436
_refine_ls_R_factor_gt 0.0331
_refine_ls_shift/su_max 0.000
_refine_ls_shift/su_mean 0.000
_refine_ls_structure_factor_coef Fsqd
_refine_ls_weighting_details 'calc w=1/[\s^2^(Fo^2^)+(0.0408P)^2^+0.3271P] where P=(Fo^2^+2Fc^2^)/3'
_refine_ls_weighting_scheme calc
_refine_ls_wR_factor_gt 0.0789
_refine_ls_wR_factor_ref 0.0839
_reflns_number_gt 2130
_reflns_number_total 2562
_reflns_threshold_expression I>2sigma(I)
_cod_data_source_file im2166.cif
_cod_data_source_block I
_cod_depositor_comments
;
 Marking atoms 'Cg1', 'Cg2', 'Cg3' and 'Cg4' as dummy atoms.

 Antanas Vaitkus,
 2017-02-20
;
_cod_original_sg_symbol_H-M 'P 21/n'
_cod_database_code 2224681
_cod_database_fobs_code 2224681

loop_
_symmetry_equiv_pos_as_xyz
'x, y, z'
'-x+1/2, y+1/2, -z+1/2'
'-x, -y, -z'
'x-1/2, -y-1/2, z-1/2'

loop_
_atom_site_type_symbol
_atom_site_label
_atom_site_fract_x
_atom_site_fract_y
_atom_site_fract_z
_atom_site_U_iso_or_equiv
_atom_site_adp_type
_atom_site_calc_flag
_atom_site_refinement_flags
_atom_site_occupancy
_atom_site_disorder_assembly
_atom_site_disorder_group
N N1 0.91201(12) 0.18912(7) -0.10112(9) 0.0237(3) Uani d . 1 . .
N N2 0.86233(11) 0.09328(7) 0.02858(9) 0.0239(3) Uani d . 1 . .
N N3 1.16211(13) 0.28374(8) -0.11585(10) 0.0331(3) Uani d . 1 . .
N N4 1.24782(12) 0.12084(7) 0.25734(10) 0.0265(3) Uani d . 1 . .
C C1 0.80100(14) 0.13607(8) -0.07612(11) 0.0226(3) Uani d . 1 . .
C C2 1.02004(14) 0.11894(8) 0.07188(11) 0.0225(3) Uani d . 1 . .
C C3 1.05460(14) 0.17873(8) -0.00916(11) 0.0224(3) Uani d . 1 . .
C C4 1.19531(14) 0.22527(8) -0.02296(11) 0.0239(3) Uani d . 1 . .
C C5 1.35107(14) 0.20897(9) 0.04894(12) 0.0292(3) Uani d . 1 . .
H H5 1.3719 0.1672 0.1138 0.035 Uiso calc R 1 . .
C C6 1.47484(16) 0.25437(9) 0.02471(13) 0.0333(3) Uani d . 1 . .
H H6 1.5820 0.2440 0.0727 0.040 Uiso calc R 1 . .
C C7 1.44232(17) 0.31470(10) -0.06921(13) 0.0352(3) Uani d . 1 . .
H H7 1.5256 0.3470 -0.0871 0.042 Uiso calc R 1 . .
C C8 1.28509(18) 0.32678(10) -0.13653(14) 0.0386(4) Uani d . 1 . .
H H8 1.2625 0.3683 -0.2018 0.046 Uiso calc R 1 . .
C C9 1.11465(14) 0.08007(8) 0.19008(11) 0.0224(3) Uani d . 1 . .
C C10 1.06033(15) 0.00341(9) 0.23010(11) 0.0264(3) Uani d . 1 . .
H H10 0.9655 -0.0238 0.1810 0.032 Uiso calc R 1 . .
C C11 1.14491(15) -0.03268(9) 0.34130(12) 0.0292(3) Uani d . 1 . .
H H11 1.1095 -0.0851 0.3698 0.035 Uiso calc R 1 . .
C C12 1.28242(15) 0.00858(9) 0.41110(12) 0.0295(3) Uani d . 1 . .
H H12 1.3430 -0.0145 0.4885 0.035 Uiso calc R 1 . .
C C13 1.32884(15) 0.08392(9) 0.36510(12) 0.0292(3) Uani d . 1 . .
H H13 1.4242 0.1116 0.4125 0.035 Uiso calc R 1 . .
C C14 0.63692(14) 0.12433(8) -0.15534(11) 0.0233(3) Uani d . 1 . .
C C15 0.56985(15) 0.17767(9) -0.25665(11) 0.0267(3) Uani d . 1 . .
H H15 0.6320 0.2225 -0.2782 0.032 Uiso calc R 1 . .
C C16 0.41256(15) 0.16545(9) -0.32612(12) 0.0318(3) Uani d . 1 . .
H H16 0.3672 0.2020 -0.3953 0.038 Uiso calc R 1 . .
C C17 0.32096(15) 0.10063(10) -0.29574(12) 0.0329(3) Uani d . 1 . .
H H17 0.2126 0.0932 -0.3431 0.040 Uiso calc R 1 . .
C C18 0.38761(15) 0.04655(9) -0.19604(12) 0.0322(3) Uani d . 1 . .
H H18 0.3252 0.0016 -0.1752 0.039 Uiso calc R 1 . .
C C19 0.54504(15) 0.05787(9) -0.12681(12) 0.0286(3) Uani d . 1 . .
H H19 0.5908 0.0200 -0.0593 0.034 Uiso calc R 1 . .
. Cg1 0.9300 0.1432 -0.0172 0.010 Uiso dum P . . .
. Cg2 1.3185 0.2690 -0.0452 0.010 Uiso dum P . . .
. Cg3 0.4788 0.1121 -0.2261 0.010 Uiso dum P . . .
H H1 0.9009(17) 0.2253(10) -0.1644(14) 0.039(4) Uiso d . 1 . .
. Cg4 1.1965 0.0440 0.2992 0.010 Uiso dum P . . .

loop_
_atom_site_aniso_label
_atom_site_aniso_U_11
_atom_site_aniso_U_22
_atom_site_aniso_U_33
_atom_site_aniso_U_12
_atom_site_aniso_U_13
_atom_site_aniso_U_23
N1 0.0238(5) 0.0238(6) 0.0216(5) -0.0007(4) 0.0034(4) 0.0019(5)
N2 0.0211(5) 0.0254(6) 0.0235(5) -0.0007(4) 0.0036(4) -0.0004(4)
N3 0.0323(6) 0.0319(7) 0.0354(6) -0.0016(5) 0.0106(5) 0.0060(5)
N4 0.0214(5) 0.0279(7) 0.0274(5) 0.0009(4) 0.0026(4) 0.0008(5)
C1 0.0225(6) 0.0215(7) 0.0228(6) 0.0003(5) 0.0053(5) -0.0014(5)
C2 0.0202(6) 0.0224(7) 0.0240(6) 0.0007(5) 0.0052(5) -0.0020(5)
C3 0.0211(6) 0.0218(7) 0.0226(6) 0.0005(5) 0.0039(5) -0.0031(5)
C4 0.0255(6) 0.0216(7) 0.0255(6) -0.0005(5) 0.0089(5) -0.0045(5)
C5 0.0253(7) 0.0313(8) 0.0315(7) -0.0010(6) 0.0088(5) -0.0011(6)
C6 0.0247(7) 0.0388(9) 0.0376(8) -0.0037(6) 0.0110(6) -0.0072(7)
C7 0.0343(8) 0.0358(9) 0.0415(8) -0.0103(6) 0.0203(6) -0.0076(7)
C8 0.0424(8) 0.0361(9) 0.0408(8) -0.0056(7) 0.0174(7) 0.0076(7)
C9 0.0197(6) 0.0234(7) 0.0242(6) 0.0029(5) 0.0064(5) -0.0022(5)
C10 0.0235(6) 0.0260(7) 0.0283(7) -0.0010(5) 0.0053(5) -0.0011(6)
C11 0.0302(7) 0.0264(8) 0.0317(7) 0.0006(6) 0.0101(6) 0.0045(6)
C12 0.0284(7) 0.0310(8) 0.0264(7) 0.0066(6) 0.0035(5) 0.0040(6)
C13 0.0229(6) 0.0319(8) 0.0285(7) 0.0018(5) 0.0006(5) 0.0001(6)
C14 0.0226(6) 0.0242(7) 0.0226(6) 0.0015(5) 0.0055(5) -0.0041(5)
C15 0.0253(7) 0.0270(8) 0.0264(7) -0.0005(5) 0.0053(5) 0.0006(5)
C16 0.0279(7) 0.0373(8) 0.0261(7) 0.0040(6) 0.0012(6) 0.0028(6)
C17 0.0225(6) 0.0428(9) 0.0294(7) -0.0018(6) 0.0012(5) -0.0031(6)
C18 0.0274(7) 0.0359(8) 0.0324(7) -0.0083(6) 0.0072(6) -0.0015(6)
C19 0.0275(7) 0.0305(8) 0.0257(7) -0.0014(6) 0.0045(5) 0.0015(6)

loop_
_atom_type_symbol
_atom_type_description
_atom_type_scat_dispersion_real
_atom_type_scat_dispersion_imag
_atom_type_scat_source
C C 0.0033 0.0016 'International Tables Vol C Tables 4.2.6.8 and 6.1.1.4'
H H 0.0000 0.0000 'International Tables Vol C Tables 4.2.6.8 and 6.1.1.4'
N N 0.0061 0.0033 'International Tables Vol C Tables 4.2.6.8 and 6.1.1.4'

loop_
_geom_angle_atom_site_label_1
_geom_angle_atom_site_label_2
_geom_angle_atom_site_label_3
_geom_angle_site_symmetry_1
_geom_angle_site_symmetry_3
_geom_angle
_geom_angle_publ_flag
Cg1 N1 C1 . . 53.07(7) ?
Cg1 N1 C3 . . 55.48(7) ?
C1 N1 C3 . . 108.54(10) ?
Cg1 N1 H1 . . 178.2(10) ?
C1 N1 H1 . . 128.6(9) ?
C3 N1 H1 . . 122.9(9) ?
Cg1 N2 C1 . . 53.73(7) ?
Cg1 N2 C2 . . 52.54(7) ?
C1 N2 C2 . . 106.27(10) ?
C8 N3 C4 . . 117.50(11) ?
C13 N4 C9 . . 117.30(11) ?
Cg1 C1 N2 . . 56.48(7) ?
Cg1 C1 N1 . . 54.29(7) ?
N2 C1 N1 . . 110.76(10) ?
Cg1 C1 C14 . . 177.65(13) ?
N2 C1 C14 . . 123.84(11) ?
N1 C1 C14 . . 125.36(11) ?
Cg1 C2 N2 . . 54.52(6) ?
Cg1 C2 C3 . . 55.36(7) ?
N2 C2 C3 . . 109.88(10) ?
Cg1 C2 C9 . . 170.96(12) ?
N2 C2 C9 . . 116.46(11) ?
C3 C2 C9 . . 133.65(11) ?
Cg1 C3 N1 . . 52.60(7) ?
Cg1 C3 C2 . . 51.93(7) ?
N1 C3 C2 . . 104.53(10) ?
Cg1 C3 C4 . . 169.78(11) ?
N1 C3 C4 . . 117.70(11) ?
C2 C3 C4 . . 137.66(11) ?
N3 C4 Cg2 . . 61.88(7) ?
N3 C4 C5 . . 121.89(12) ?
Cg2 C4 C5 . . 60.02(8) ?
N3 C4 C3 . . 114.09(11) ?
Cg2 C4 C3 . . 175.49(11) ?
C5 C4 C3 . . 123.96(12) ?
C6 C5 C4 . . 118.99(13) ?
C6 C5 H5 . . 120.5 ?
C4 C5 H5 . . 120.5 ?
C7 C6 C5 . . 119.64(13) ?
C7 C6 H6 . . 120.2 ?
C5 C6 H6 . . 120.2 ?
C6 C7 C8 . . 117.86(13) ?
C6 C7 H7 . . 121.1 ?
C8 C7 H7 . . 121.1 ?
N3 C8 C7 . . 124.11(14) ?
N3 C8 H8 . . 117.9 ?
C7 C8 H8 . . 117.9 ?
N4 C9 C10 . . 121.99(11) ?
N4 C9 C2 . . 119.28(11) ?
C10 C9 C2 . . 118.70(11) ?
C11 C10 C9 . . 119.53(11) ?
C11 C10 H10 . . 120.2 ?
C9 C10 H10 . . 120.2 ?
C10 C11 C12 . . 118.97(13) ?
C10 C11 H11 . . 120.5 ?
C12 C11 H11 . . 120.5 ?
C13 C12 C11 . . 118.10(12) ?
C13 C12 H12 . . 121.0 ?
C11 C12 H12 . . 121.0 ?
N4 C13 C12 . . 124.11(12) ?
N4 C13 H13 . . 117.9 ?
C12 C13 H13 . . 117.9 ?
C15 C14 C19 . . 119.16(11) ?
C15 C14 Cg3 . . 59.71(7) ?
C19 C14 Cg3 . . 59.46(7) ?
C15 C14 C1 . . 122.36(12) ?
C19 C14 C1 . . 118.47(11) ?
Cg3 C14 C1 . . 177.47(11) ?
C16 C15 C14 . . 119.99(13) ?
C16 C15 H15 . . 120.0 ?
C14 C15 H15 . . 120.0 ?
C17 C16 C15 . . 120.57(12) ?
C17 C16 H16 . . 119.7 ?
C15 C16 H16 . . 119.7 ?
C16 C17 C18 . . 119.74(12) ?
C16 C17 H17 . . 120.1 ?
C18 C17 H17 . . 120.1 ?
C19 C18 C17 . . 120.04(13) ?
C19 C18 H18 . . 120.0 ?
C17 C18 H18 . . 120.0 ?
C18 C19 C14 . . 120.48(12) ?
C18 C19 H19 . . 119.8 ?
C14 C19 H19 . . 119.8 ?
C1 Cg1 C2 . . 142.73(9) ?
C1 Cg1 N1 . . 72.65(8) ?
C2 Cg1 N1 . . 144.62(8) ?
C1 Cg1 N2 . . 69.79(8) ?
C2 Cg1 N2 . . 72.94(8) ?
N1 Cg1 N2 . . 142.43(7) ?
C1 Cg1 C3 . . 144.55(9) ?
C2 Cg1 C3 . . 72.71(8) ?
N1 Cg1 C3 . . 71.92(8) ?
N2 Cg1 C3 . . 145.65(7) ?

loop_
_geom_bond_atom_site_label_1
_geom_bond_atom_site_label_2
_geom_bond_site_symmetry_2
_geom_bond_distance
_geom_bond_publ_flag
N1 Cg1 . 1.1544(11) ?
N1 C1 . 1.3570(16) ?
N1 C3 . 1.3813(15) ?
N1 H1 . 0.888(16) ?
N2 Cg1 . 1.1751(11) ?
N2 C1 . 1.3228(15) ?
N2 C2 . 1.3796(15) ?
N3 C8 . 1.3382(18) ?
N3 C4 . 1.3465(16) ?
N4 C13 . 1.3435(16) ?
N4 C9 . 1.3456(15) ?
C1 Cg1 . 1.1364(11) ?
C1 C14 . 1.4650(16) ?
C2 Cg1 . 1.1454(11) ?
C2 C3 . 1.3893(18) ?
C2 C9 . 1.4774(16) ?
C3 Cg1 . 1.1972(12) ?
C3 C4 . 1.4686(17) ?
C4 Cg2 . 1.3514(13) ?
C4 C5 . 1.3909(17) ?
C5 C6 . 1.3788(19) ?
C5 H5 . 0.9500 ?
C6 C7 . 1.374(2) ?
C6 H6 . 0.9500 ?
C7 C8 . 1.377(2) ?
C7 H7 . 0.9500 ?
C8 H8 . 0.9500 ?
C9 C10 . 1.3913(19) ?
C10 C11 . 1.3759(17) ?
C10 H10 . 0.9500 ?
C11 C12 . 1.3846(18) ?
C11 H11 . 0.9500 ?
C12 C13 . 1.3753(19) ?
C12 H12 . 0.9500 ?
C13 H13 . 0.9500 ?
C14 C15 . 1.3907(17) ?
C14 C19 . 1.3919(18) ?
C14 Cg3 . 1.3942(12) ?
C15 C16 . 1.3841(17) ?
C15 H15 . 0.9500 ?
C16 C17 . 1.381(2) ?
C16 H16 . 0.9500 ?
C17 C18 . 1.3841(19) ?
C17 H17 . 0.9500 ?
C18 C19 . 1.3825(17) ?
C18 H18 . 0.9500 ?
C19 H19 . 0.9500 ?
Cg2 Cg3 1_655 3.6866 ?
Cg3 Cg4 3_755 3.9773 ?

loop_
_geom_hbond_atom_site_label_D
_geom_hbond_atom_site_label_H
_geom_hbond_atom_site_label_A
_geom_hbond_site_symmetry_A
_geom_hbond_distance_DH
_geom_hbond_distance_HA
_geom_hbond_distance_DA
_geom_hbond_angle_DHA
C15 H15 N4 4_565 0.95 2.59 3.442(2) 149
N1 H1 N4 4_565 0.89(2) 2.73(2) 3.432(2) 137.0(10)
C13 H13 N3 4_666 0.95 2.72 3.505(2) 141
C16 H16 Cg1 4_565 0.95 2.88 3.6710(10) 142
C7 H7 Cg4 4_665 0.95 2.79 3.7080(10) 163
C5 H5 N4 . 0.95 2.31 3.068(2) 137
N1 H1 N3 . 0.89(2) 2.37(2) 2.669(2) 100.0(10)
C11 H11 Cg2 2_745 0.95 2.93 3.7720(10) 148

loop_
_geom_torsion_atom_site_label_1
_geom_torsion_atom_site_label_2
_geom_torsion_atom_site_label_3
_geom_torsion_atom_site_label_4
_geom_torsion_site_symmetry_1
_geom_torsion_site_symmetry_2
_geom_torsion_site_symmetry_3
_geom_torsion_site_symmetry_4
_geom_torsion
_geom_torsion_publ_flag
C2 N2 C1 Cg1 . . . . -0.20(8) ?
Cg1 N2 C1 N1 . . . . -0.66(8) ?
C2 N2 C1 N1 . . . . -0.87(14) ?
Cg1 N2 C1 C14 . . . . 177.20(15) ?
C2 N2 C1 C14 . . . . 176.99(11) ?
C3 N1 C1 Cg1 . . . . 0.83(8) ?
Cg1 N1 C1 N2 . . . . 0.68(8) ?
C3 N1 C1 N2 . . . . 1.51(14) ?
Cg1 N1 C1 C14 . . . . -177.14(15) ?
C3 N1 C1 C14 . . . . -176.31(12) ?
C1 N2 C2 Cg1 . . . . 0.21(8) ?
Cg1 N2 C2 C3 . . . . -0.30(8) ?
C1 N2 C2 C3 . . . . -0.09(14) ?
Cg1 N2 C2 C9 . . . . 179.24(13) ?
C1 N2 C2 C9 . . . . 179.44(11) ?
C1 N1 C3 Cg1 . . . . -0.81(8) ?
Cg1 N1 C3 C2 . . . . -0.66(7) ?
C1 N1 C3 C2 . . . . -1.47(13) ?
Cg1 N1 C3 C4 . . . . 176.16(13) ?
C1 N1 C3 C4 . . . . 175.36(11) ?
N2 C2 C3 Cg1 . . . . 0.30(8) ?
C9 C2 C3 Cg1 . . . . -179.13(17) ?
Cg1 C2 C3 N1 . . . . 0.67(8) ?
N2 C2 C3 N1 . . . . 0.97(14) ?
C9 C2 C3 N1 . . . . -178.46(13) ?
Cg1 C2 C3 C4 . . . . -175.16(18) ?
N2 C2 C3 C4 . . . . -174.86(14) ?
C9 C2 C3 C4 . . . . 5.7(3) ?
C8 N3 C4 Cg2 . . . . -0.24(11) ?
C8 N3 C4 C5 . . . . -0.53(19) ?
C8 N3 C4 C3 . . . . -177.97(12) ?
Cg1 C3 C4 N3 . . . . 27.1(7) ?
N1 C3 C4 N3 . . . . 9.70(16) ?
C2 C3 C4 N3 . . . . -174.85(14) ?
Cg1 C3 C4 Cg2 . . . . 1(2) ?
N1 C3 C4 Cg2 . . . . -16.6(15) ?
C2 C3 C4 Cg2 . . . . 158.8(13) ?
Cg1 C3 C4 C5 . . . . -150.2(6) ?
N1 C3 C4 C5 . . . . -167.68(12) ?
C2 C3 C4 C5 . . . . 7.8(2) ?
N3 C4 C5 C6 . . . . 0.3(2) ?
Cg2 C4 C5 C6 . . . . 0.05(11) ?
C3 C4 C5 C6 . . . . 177.53(12) ?
C4 C5 C6 C7 . . . . 0.2(2) ?
C5 C6 C7 C8 . . . . -0.5(2) ?
C4 N3 C8 C7 . . . . 0.2(2) ?
C6 C7 C8 N3 . . . . 0.3(2) ?
C13 N4 C9 C10 . . . . 0.89(19) ?
C13 N4 C9 C2 . . . . 179.00(11) ?
Cg1 C2 C9 N4 . . . . -154.6(7) ?
N2 C2 C9 N4 . . . . -158.53(11) ?
C3 C2 C9 N4 . . . . 20.9(2) ?
Cg1 C2 C9 C10 . . . . 23.6(8) ?
N2 C2 C9 C10 . . . . 19.64(17) ?
C3 C2 C9 C10 . . . . -160.96(13) ?
N4 C9 C10 C11 . . . . -0.4(2) ?
C2 C9 C10 C11 . . . . -178.53(11) ?
C9 C10 C11 C12 . . . . 0.2(2) ?
C10 C11 C12 C13 . . . . -0.5(2) ?
C9 N4 C13 C12 . . . . -1.2(2) ?
C11 C12 C13 N4 . . . . 1.0(2) ?
Cg1 C1 C14 C15 . . . . -91(3) ?
N2 C1 C14 C15 . . . . 171.95(12) ?
N1 C1 C14 C15 . . . . -10.5(2) ?
Cg1 C1 C14 C19 . . . . 90(3) ?
N2 C1 C14 C19 . . . . -7.35(19) ?
N1 C1 C14 C19 . . . . 170.20(12) ?
Cg1 C1 C14 Cg3 . . . . 124(3) ?
N2 C1 C14 Cg3 . . . . 27(3) ?
N1 C1 C14 Cg3 . . . . -155(3) ?
C19 C14 C15 C16 . . . . 1.3(2) ?
Cg3 C14 C15 C16 . . . . 0.35(11) ?
C1 C14 C15 C16 . . . . -177.96(12) ?
C14 C15 C16 C17 . . . . 0.1(2) ?
C15 C16 C17 C18 . . . . -0.9(2) ?
C16 C17 C18 C19 . . . . 0.4(2) ?
C17 C18 C19 C14 . . . . 1.0(2) ?
C15 C14 C19 C18 . . . . -1.9(2) ?
Cg3 C14 C19 C18 . . . . -0.90(11) ?
C1 C14 C19 C18 . . . . 177.43(12) ?
N2 C1 Cg1 C2 . . . . 0.39(16) ?
N1 C1 Cg1 C2 . . . . 179.63(13) ?
C14 C1 Cg1 C2 . . . . -98(3) ?
N2 C1 Cg1 N1 . . . . -179.24(9) ?
C14 C1 Cg1 N1 . . . . 82(3) ?
N1 C1 Cg1 N2 . . . . 179.24(9) ?
C14 C1 Cg1 N2 . . . . -98(3) ?
N2 C1 Cg1 C3 . . . . 179.19(13) ?
N1 C1 Cg1 C3 . . . . -1.57(16) ?
C14 C1 Cg1 C3 . . . . 81(3) ?
N2 C2 Cg1 C1 . . . . -0.38(15) ?
C3 C2 Cg1 C1 . . . . 179.27(14) ?
C9 C2 Cg1 C1 . . . . -4.7(8) ?
N2 C2 Cg1 N1 . . . . 179.00(13) ?
C3 C2 Cg1 N1 . . . . -1.34(15) ?
C9 C2 Cg1 N1 . . . . 174.7(7) ?
C3 C2 Cg1 N2 . . . . 179.65(9) ?
C9 C2 Cg1 N2 . . . . -4.4(7) ?
N2 C2 Cg1 C3 . . . . -179.65(9) ?
C9 C2 Cg1 C3 . . . . 176.0(8) ?
C3 N1 Cg1 C1 . . . . -179.04(10) ?
C1 N1 Cg1 C2 . . . . -179.61(14) ?
C3 N1 Cg1 C2 . . . . 1.35(15) ?
C1 N1 Cg1 N2 . . . . -1.17(14) ?
C3 N1 Cg1 N2 . . . . 179.79(12) ?
C1 N1 Cg1 C3 . . . . 179.04(10) ?
C2 N2 Cg1 C1 . . . . 179.75(10) ?
C1 N2 Cg1 C2 . . . . -179.75(10) ?
C1 N2 Cg1 N1 . . . . 1.19(14) ?
C2 N2 Cg1 N1 . . . . -179.05(12) ?
C1 N2 Cg1 C3 . . . . -179.17(14) ?
C2 N2 Cg1 C3 . . . . 0.59(15) ?
N1 C3 Cg1 C1 . . . . 1.58(16) ?
C2 C3 Cg1 C1 . . . . -179.24(14) ?
C4 C3 Cg1 C1 . . . . -17.9(7) ?
N1 C3 Cg1 C2 . . . . -179.18(9) ?
C4 C3 Cg1 C2 . . . . 161.3(7) ?
C2 C3 Cg1 N1 . . . . 179.18(9) ?
C4 C3 Cg1 N1 . . . . -19.5(6) ?
N1 C3 Cg1 N2 . . . . -179.77(13) ?
C2 C3 Cg1 N2 . . . . -0.59(15) ?
C4 C3 Cg1 N2 . . . . 160.7(6) ?
